data_4132061
loop_
_publ_author_name
'Diesel, Johannes'
'Finogenova, Anastasiia M.'
'Cramer, Nicolai'

_publ_section_title
;
 Nickel-Catalyzed Enantioselective Pyridone C-H Functionalizations Enabled
 by a Bulky N-Heterocyclic Carbene Ligand.
;
_journal_issue 13
_journal_name_full 'Journal of the American Chemical Society'
_journal_page_first 4489
_journal_page_last 4493
_journal_paper_doi 10.1021/jacs.8b01181
_journal_volume 140
_journal_year 2018
_chemical_absolute_configuration rmad
_chemical_formula_moiety 'C59 H52 Au Cl N2'
_chemical_formula_sum 'C59 H52 Au Cl N2'
_chemical_formula_weight 1021.44
_space_group_crystal_system orthorhombic
_space_group_IT_number 20
_space_group_name_Hall 'C 2c 2'
_space_group_name_H-M_alt 'C 2 2 21'
_atom_sites_solution_hydrogens geom
_atom_sites_solution_primary direct
_atom_sites_solution_secondary difmap
_audit_creation_method SHELXL-2017/1
_cell_angle_alpha 90
_cell_angle_beta 90
_cell_angle_gamma 90
_cell_formula_units_Z 4
_cell_length_a 17.77519(18)
_cell_length_b 19.4896(2)
_cell_length_c 16.16113(19)
_cell_measurement_reflns_used 36556
_cell_measurement_temperature 100.00(10)
_cell_measurement_theta_max 75.5820
_cell_measurement_theta_min 3.3650
_cell_volume 5598.72(10)
_computing_cell_refinement 'CrysAlisPro 1.171.38.46 (Rigaku OD, 2015)'
_computing_data_collection 'CrysAlisPro 1.171.38.46 (Rigaku OD, 2015)'
_computing_data_reduction 'CrysAlisPro 1.171.38.46 (Rigaku OD, 2015)'
_computing_molecular_graphics 'Mercury 3.9 (CCDC, 2016)'
_computing_publication_material 'CIFTab (Sheldrick, 2015)'
_computing_structure_refinement 'SHELXL-2017/1 (Sheldrick, 2017)'
_computing_structure_solution 'SHELXT (Sheldrick, 2015)'
_diffrn_ambient_environment N~2~
_diffrn_ambient_temperature 100.00(10)
_diffrn_detector 'CCD plate'
_diffrn_detector_area_resol_mean 5.2817
_diffrn_detector_type AtlasS2
_diffrn_measured_fraction_theta_full 1.000
_diffrn_measured_fraction_theta_max 0.996
_diffrn_measurement_details
;
List of Runs (angles in degrees, time in seconds):

  # Type    Start    End  Width  t~exp~   \w     \q     \k     \f   Frames
--------------------------------------------------------------------------
  1  \w     17.00  44.00   1.00    3.00    --   50.00  82.00 -21.96   27
  2  \w     20.00  45.00   1.00    3.00    --   54.00  81.00  28.25   25
  3  \w     38.00  64.00   1.00    3.00    --   70.00  75.00  -1.89   26
  4  \w     37.00  64.00   1.00    3.00    --   70.00  77.00  56.79   27
  5  \w     37.00  69.00   1.00    3.00    --   70.00  77.00  91.89   32
  6  \w     80.00 146.00   1.00    3.00    --   70.00  77.00 167.92   66
  7  \w    121.00 146.00   1.00    3.00    --   70.00  77.00  91.89   25
  8  \w    113.00 140.00   1.00   12.00    --  111.23  77.00  60.00   27
  9  \w    117.00 177.00   1.00   12.00    --  111.23  77.00  30.00   60
 10  \w    129.00 157.00   1.00   12.00    --  111.23  61.00 -30.00   28
 11  \w    105.00 132.00   1.00    3.00    --   70.00  76.00 -81.97   27
 12  \w     94.00 142.00   1.00    3.00    --   66.00  77.00-147.65   48
 13  \w    127.00 177.00   1.00   12.00    --  111.23  77.00-180.00   50
 14  \w    121.00 178.00   1.00   12.00    --  111.23  77.00-150.00   57
 15  \w    101.00 150.00   1.00    3.00    --   74.00  76.00  28.44   49
 16  \w    119.00 147.00   1.00   12.00    --  111.23  77.00 150.00   28
 17  \w     82.00 145.00   1.00   12.00    --  111.23  61.00  90.00   63
 18  \w     79.00 164.00   1.00   12.00    --  111.23  77.00  90.00   85
 19  \w     82.00 109.00   1.00   12.00    --  111.23  61.00 -30.00   27
 20  \w     82.00 143.00   1.00   12.00    --  111.23  61.00   0.00   61
 21  \w     84.00 120.00   1.00   12.00    --  111.23  61.00-120.00   36
 22  \w     79.00 106.00   1.00   12.00    --  111.23  77.00 -90.00   27
 23  \w     79.00 174.00   1.00   12.00    --  111.23  77.00 -60.00   95
 24  \w     80.00 177.00   1.00   12.00    --  111.23  77.00 120.00   97
 25  \w     83.00 108.00   1.00   12.00    --  111.23  61.00 150.00   25
 26  \w     83.00 108.00   1.00   12.00    --  111.23  61.00 120.00   25
 27  \w     83.00 114.00   1.00   12.00    --  111.23  61.00  60.00   31
 28  \w     79.00 177.00   1.00   12.00    --  111.23  77.00   0.00   98
 29  \w     83.00 109.00   1.00   12.00    --  111.23  61.00 -60.00   26
 30  \w     83.00 160.00   1.00   12.00    --  111.23  61.00 -90.00   77
 31  \w     82.00 145.00   1.00   12.00    --  111.23  61.00-180.00   63
 32  \w     79.00 105.00   1.00   12.00    --  111.23  77.00-180.00   26
 33  \w     83.00 110.00   1.00   12.00    --  111.23  61.00-150.00   27
 34  \w     79.00 105.00   1.00   12.00    --  111.23  77.00-120.00   26
 35  \w     79.00 105.00   1.00   12.00    --  111.23  77.00-150.00   26
 36  \w     79.00 105.00   1.00   12.00    --  111.23  77.00 -30.00   26
 37  \w     79.00 105.00   1.00   12.00    --  111.23  77.00  30.00   26
 38  \w     79.00 105.00   1.00   12.00    --  111.23  77.00  60.00   26
 39  \w     80.00 105.00   1.00   12.00    --  111.23  77.00 150.00   25
 40  \w     42.00  84.00   1.00    3.00    --   74.00  76.00  28.44   42
 41  \w     42.00  69.00   1.00    3.00    --   74.00  76.00 -52.26   27
 42  \w     38.00  64.00   1.00    3.00    --   70.00  76.00 -81.97   26
 43  \w     37.00  73.00   1.00    3.00    --   70.00  77.00-135.51   36
 44  \w     33.00  61.00   1.00    3.00    --   66.00  77.00-147.65   28
 45  \w     20.00  45.00   1.00    3.00    --   54.00  81.00 -95.13   25
 46  \w     21.00  46.00   1.00    3.00    --   54.00  78.00-153.16   25
 47  \w      0.00  25.00   1.00    3.00    --   38.00  92.00   1.91   25
 48  \w     20.00  45.00   1.00    3.00    --   54.00  81.00  91.88   25
 49  \w     21.00  46.00   1.00    3.00    --   54.00  79.00 135.28   25
 50  \w     33.00  59.00   1.00    3.00    --   66.00  77.00 139.20   26
 51  \w     37.00  71.00   1.00    3.00    --   70.00  77.00 167.92   34
 52  \w      0.00  25.00   1.00    3.00    --   38.00  91.00 124.18   25
 53  \w    -32.00  67.00   1.00    3.00    --   40.91 -77.00 150.00   99
 54  \w     24.00  73.00   1.00    3.00    --   40.91-125.00 150.00   49
 55  \w     29.00 102.00   1.00   12.00    --  111.23 -94.00  30.00   73
 56  \w     43.00  89.00   1.00   12.00    --  111.23 -94.00 -30.00   46
 57  \w     38.00 120.00   1.00   12.00    --  111.23-125.00 -30.00   82
 58  \w     38.00 121.00   1.00   12.00    --  111.23-125.00 150.00   83
 59  \w     29.00  89.00   1.00   12.00    --  111.23 -94.00 150.00   60
 60  \w     29.00 101.00   1.00   12.00    --  111.23 -94.00-150.00   72
 61  \w    -78.00 -18.00   1.00    3.00    --  -40.91 -38.00-150.00   60
 62  \w    -75.00 -13.00   1.00    3.00    --  -40.91 -57.00 -90.00   62
 63  \w   -105.00 -13.00   1.00    3.00    --  -40.91 -57.00 120.00   92
 64  \w   -113.00 -21.00   1.00    3.00    --  -40.91 -38.00   0.00   92
 65  \w   -108.00 -82.00   1.00    3.00    --  -40.91 -38.00-150.00   26
 66  \w    -95.00  -5.00   1.00    3.00    --  -40.91 125.00 -90.00   90
;
_diffrn_measurement_device 'four-circle diffractometer'
_diffrn_measurement_device_type 'SuperNova, Dual, Cu at zero, AtlasS2'
_diffrn_measurement_method '\w scans'
_diffrn_radiation_monochromator mirror
_diffrn_radiation_probe x-ray
_diffrn_radiation_type 'Cu K\a'
_diffrn_radiation_wavelength 1.54184
_diffrn_reflns_av_unetI/netI 0.0213
_diffrn_reflns_Laue_measured_fraction_full 1.000
_diffrn_reflns_Laue_measured_fraction_max 0.996
_diffrn_reflns_limit_h_max 22
_diffrn_reflns_limit_h_min -22
_diffrn_reflns_limit_k_max 24
_diffrn_reflns_limit_k_min -24
_diffrn_reflns_limit_l_max 19
_diffrn_reflns_limit_l_min -17
_diffrn_reflns_number 9642
_diffrn_reflns_point_group_measured_fraction_full 1.000
_diffrn_reflns_point_group_measured_fraction_max 0.994
_diffrn_reflns_theta_full 67.684
_diffrn_reflns_theta_max 75.765
_diffrn_reflns_theta_min 3.365
_diffrn_source 'micro-focus sealed X-ray tube'
_diffrn_source_type 'SuperNova (Cu) X-ray Source'
_exptl_absorpt_coefficient_mu 5.632
_exptl_absorpt_correction_T_max 0.976
_exptl_absorpt_correction_T_min 0.367
_exptl_absorpt_correction_type gaussian
_exptl_absorpt_process_details
;
CrysAlisPro 1.171.38.46 (Rigaku Oxford Diffraction, 2015)
Numerical absorption correction based on gaussian integration over
a multifaceted crystal model.
Empirical absorption correction using spherical harmonics,
 implemented in SCALE3 ABSPACK scaling algorithm.
;
_exptl_crystal_colour 'clear intense yellow'
_exptl_crystal_density_diffrn 1.212
_exptl_crystal_description prism
_exptl_crystal_F_000 2064
_exptl_crystal_size_max 0.518
_exptl_crystal_size_mid 0.092
_exptl_crystal_size_min 0.080
_refine_diff_density_max 1.021
_refine_diff_density_min -0.750
_refine_diff_density_rms 0.054
_refine_ls_abs_structure_details
;
 Flack x determined using 2520 quotients [(I+)-(I-)]/[(I+)+(I-)]
 (Parsons, Flack and Wagner, Acta Cryst. B69 (2013) 249-259).
;
_refine_ls_abs_structure_Flack -0.034(4)
_refine_ls_extinction_method none
_refine_ls_goodness_of_fit_ref 1.033
_refine_ls_hydrogen_treatment constr
_refine_ls_matrix_type full
_refine_ls_number_parameters 291
_refine_ls_number_reflns 9642
_refine_ls_number_restraints 0
_refine_ls_restrained_S_all 1.033
_refine_ls_R_factor_all 0.0236
_refine_ls_R_factor_gt 0.0230
_refine_ls_shift/su_max 0.000
_refine_ls_shift/su_mean 0.000
_refine_ls_structure_factor_coef Fsqd
_refine_ls_weighting_details 'w=1/[\s^2^(Fo^2^)+(0.0437P)^2^+0.5572P] where P=(Fo^2^+2Fc^2^)/3'
_refine_ls_weighting_scheme calc
_refine_ls_wR_factor_gt 0.0595
_refine_ls_wR_factor_ref 0.0599
_reflns_Friedel_coverage 0.815
_reflns_Friedel_fraction_full 1.000
_reflns_Friedel_fraction_max 0.991
_reflns_number_gt 9400
_reflns_number_total 9642
_reflns_threshold_expression 'I > 2\s(I)'
_cod_data_source_file ja8b01181_si_006.cif
_cod_data_source_block jdi-1-706_sq
_cod_database_code 4132061
_shelx_shelxl_version_number 2017/1
_shelx_space_group_comment
;
The symmetry employed for this shelxl refinement is uniquely defined
by the following loop, which should always be used as a source of
symmetry information in preference to the above space-group names.
They are only intended as comments.
;
_shelx_estimated_absorpt_t_min 0.158
_shelx_estimated_absorpt_t_max 0.661

loop_
_space_group_symop_operation_xyz
'x, y, z'
'-x, -y, z+1/2'
'-x, y, -z+1/2'
'x, -y, -z'
'x+1/2, y+1/2, z'
'-x+1/2, -y+1/2, z+1/2'
'-x+1/2, y+1/2, -z+1/2'
'x+1/2, -y+1/2, -z'

loop_
_atom_site_label
_atom_site_type_symbol
_atom_site_fract_x
_atom_site_fract_y
_atom_site_fract_z
_atom_site_U_iso_or_equiv
_atom_site_adp_type
_atom_site_occupancy
_atom_site_site_symmetry_order
_atom_site_calc_flag
_atom_site_refinement_flags_posn
_atom_site_refinement_flags_adp
_atom_site_refinement_flags_occupancy
Au1 Au 0.48043(2) 0.500000 0.500000 0.03364(8) Uani 1 2 d S T P
Cl1 Cl 0.60813(7) 0.500000 0.500000 0.0564(4) Uani 1 2 d S T P
N1 N 0.3233(2) 0.52272(18) 0.4382(2) 0.0322(7) Uani 1 1 d . . .
C00J C 0.4229(3) 0.6591(3) 0.1437(3) 0.0525(13) Uani 1 1 d . . .
H00A H 0.434930 0.707066 0.156077 0.079 Uiso 1 1 calc R U .
H00B H 0.383095 0.657280 0.101759 0.079 Uiso 1 1 calc R U .
H00C H 0.467917 0.635876 0.122631 0.079 Uiso 1 1 calc R U .
C1 C 0.3702(3) 0.500000 0.500000 0.0316(9) Uani 1 2 d S T P
C2 C 0.2493(2) 0.51453(18) 0.4618(3) 0.0315(9) Uani 1 1 d . . .
C3 C 0.1720(2) 0.5249(2) 0.4333(3) 0.0327(8) Uani 1 1 d . . .
C4 C 0.1365(3) 0.5501(2) 0.3641(3) 0.0393(9) Uani 1 1 d . . .
H4 H 0.164465 0.567555 0.318632 0.047 Uiso 1 1 calc R U .
C5 C 0.0566(3) 0.5492(3) 0.3630(3) 0.0462(11) Uani 1 1 d . . .
H5 H 0.031370 0.565841 0.315182 0.055 Uiso 1 1 calc R U .
C6 C 0.0147(3) 0.5256(2) 0.4273(4) 0.0447(11) Uani 1 1 d . . .
H6 H -0.038638 0.526259 0.423723 0.054 Uiso 1 1 calc R U .
C7 C 0.0499(3) 0.500000 0.500000 0.0383(11) Uani 1 2 d S T P
C8 C 0.1283(3) 0.500000 0.500000 0.0343(10) Uani 1 2 d S T P
C9 C 0.3489(2) 0.5571(2) 0.3637(3) 0.0314(8) Uani 1 1 d . . .
C10 C 0.3566(2) 0.6281(2) 0.3653(3) 0.0329(8) Uani 1 1 d . . .
C11 C 0.3807(3) 0.6604(2) 0.2926(3) 0.0390(9) Uani 1 1 d . . .
H11 H 0.386373 0.708885 0.292153 0.047 Uiso 1 1 calc R U .
C12 C 0.3963(3) 0.6236(3) 0.2216(3) 0.0389(11) Uani 1 1 d . . .
C13 C 0.3878(3) 0.5526(3) 0.2232(3) 0.0391(9) Uani 1 1 d . . .
H13 H 0.399087 0.527188 0.174592 0.047 Uiso 1 1 calc R U .
C14 C 0.3636(2) 0.5179(2) 0.2924(3) 0.0335(10) Uani 1 1 d . . .
C15 C 0.3380(3) 0.6714(2) 0.4414(3) 0.0390(9) Uani 1 1 d . . .
H15 H 0.329543 0.639061 0.488445 0.047 Uiso 1 1 calc R U .
C16 C 0.2643(3) 0.7107(3) 0.4276(4) 0.0544(13) Uani 1 1 d . . .
H16A H 0.268694 0.739209 0.377881 0.082 Uiso 1 1 calc R U .
H16B H 0.254168 0.740033 0.475602 0.082 Uiso 1 1 calc R U .
H16C H 0.222915 0.678004 0.420570 0.082 Uiso 1 1 calc R U .
C17 C 0.4035(3) 0.7177(2) 0.4652(3) 0.0372(9) Uani 1 1 d . . .
C18 C 0.4568(3) 0.6937(3) 0.5208(3) 0.0431(12) Uani 1 1 d . . .
H18 H 0.450518 0.649462 0.544574 0.052 Uiso 1 1 calc R U .
C19 C 0.5194(3) 0.7327(3) 0.5425(3) 0.0492(12) Uani 1 1 d . . .
H19 H 0.555527 0.715192 0.580370 0.059 Uiso 1 1 calc R U .
C20 C 0.5283(3) 0.7975(2) 0.5082(4) 0.0514(12) Uani 1 1 d . . .
H20 H 0.570807 0.824666 0.522467 0.062 Uiso 1 1 calc R U .
C21 C 0.4756(3) 0.8224(2) 0.4536(3) 0.0455(10) Uani 1 1 d . . .
H21 H 0.481738 0.866677 0.430047 0.055 Uiso 1 1 calc R U .
C22 C 0.4134(3) 0.7829(2) 0.4330(3) 0.0402(10) Uani 1 1 d . . .
H22 H 0.376855 0.801018 0.396002 0.048 Uiso 1 1 calc R U .
C23 C 0.3533(3) 0.4400(3) 0.2917(3) 0.0446(11) Uani 1 1 d . . .
H23 H 0.374764 0.421651 0.344441 0.054 Uiso 1 1 calc R U .
C24 C 0.3959(5) 0.4060(4) 0.2195(4) 0.0633(19) Uani 1 1 d . . .
H24A H 0.371564 0.418115 0.167060 0.095 Uiso 1 1 calc R U .
H24B H 0.395084 0.356008 0.226445 0.095 Uiso 1 1 calc R U .
H24C H 0.448129 0.422062 0.218938 0.095 Uiso 1 1 calc R U .
C25 C 0.2710(3) 0.4193(2) 0.2881(3) 0.0400(10) Uani 1 1 d . . .
C26 C 0.2244(3) 0.4434(3) 0.2257(3) 0.0466(11) Uani 1 1 d . . .
H26 H 0.243453 0.474950 0.186089 0.056 Uiso 1 1 calc R U .
C27 C 0.1495(4) 0.4216(3) 0.2205(4) 0.0575(14) Uani 1 1 d . . .
H27 H 0.118048 0.438286 0.177397 0.069 Uiso 1 1 calc R U .
C28 C 0.1216(4) 0.3767(3) 0.2771(4) 0.0607(15) Uani 1 1 d . . .
H28 H 0.070734 0.362030 0.273535 0.073 Uiso 1 1 calc R U .
C29 C 0.1677(4) 0.3521(4) 0.3402(4) 0.0647(17) Uani 1 1 d . . .
H29 H 0.148374 0.320968 0.380215 0.078 Uiso 1 1 calc R U .
C30 C 0.2414(4) 0.3732(3) 0.3441(3) 0.0531(13) Uani 1 1 d . . .
H30 H 0.272812 0.355541 0.386644 0.064 Uiso 1 1 calc R U .

loop_
_atom_site_aniso_label
_atom_site_aniso_U_11
_atom_site_aniso_U_22
_atom_site_aniso_U_33
_atom_site_aniso_U_23
_atom_site_aniso_U_13
_atom_site_aniso_U_12
Au1 0.03121(10) 0.04378(11) 0.02592(11) 0.00923(15) 0.000 0.000
Cl1 0.0308(5) 0.1016(12) 0.0369(7) 0.0243(17) 0.000 0.000
N1 0.0365(17) 0.0366(16) 0.0234(16) 0.0067(12) 0.0014(14) -0.0016(12)
C00J 0.063(3) 0.068(3) 0.026(2) 0.007(2) 0.004(2) -0.021(3)
C1 0.033(2) 0.038(2) 0.024(2) 0.009(4) 0.000 0.000
C2 0.0328(18) 0.033(3) 0.0290(18) 0.0047(14) -0.0034(15) -0.0005(13)
C3 0.0330(19) 0.0329(16) 0.032(2) -0.0026(16) -0.0052(17) 0.0028(14)
C4 0.044(2) 0.037(2) 0.037(2) -0.0035(18) -0.0098(19) 0.0025(17)
C5 0.047(2) 0.045(2) 0.047(3) -0.007(2) -0.017(2) 0.005(2)
C6 0.036(2) 0.0423(19) 0.056(3) -0.013(2) -0.009(2) 0.0044(16)
C7 0.035(2) 0.034(2) 0.046(3) -0.011(4) 0.000 0.000
C8 0.036(2) 0.029(2) 0.038(3) -0.009(4) 0.000 0.000
C9 0.0334(19) 0.037(2) 0.024(2) 0.0053(16) 0.0004(15) -0.0018(15)
C10 0.0369(19) 0.039(2) 0.0232(19) 0.0016(16) 0.0007(16) -0.0037(16)
C11 0.049(2) 0.042(2) 0.026(2) 0.0036(17) 0.0019(17) -0.0117(18)
C12 0.042(2) 0.051(3) 0.023(2) 0.003(2) -0.0006(18) -0.010(2)
C13 0.040(2) 0.051(3) 0.027(2) -0.0013(19) -0.0010(17) 0.000(2)
C14 0.0361(18) 0.039(3) 0.025(2) -0.0011(15) -0.0018(15) 0.0006(14)
C15 0.051(2) 0.039(2) 0.027(2) -0.0021(17) 0.0092(18) -0.0067(18)
C16 0.044(3) 0.056(3) 0.063(4) -0.012(3) 0.010(2) -0.006(2)
C17 0.046(2) 0.039(2) 0.0266(19) -0.0072(17) 0.0083(19) -0.0011(18)
C18 0.062(3) 0.042(2) 0.026(3) -0.0045(15) 0.0012(17) 0.0056(19)
C19 0.054(3) 0.057(3) 0.037(3) -0.016(2) -0.006(2) 0.008(2)
C20 0.050(2) 0.052(2) 0.053(3) -0.024(3) 0.001(3) -0.0034(17)
C21 0.054(3) 0.038(2) 0.044(3) -0.0098(19) 0.005(2) -0.003(2)
C22 0.053(3) 0.038(2) 0.030(2) -0.0029(17) 0.0022(19) -0.0015(18)
C23 0.052(3) 0.038(3) 0.044(3) -0.001(2) -0.007(2) 0.008(2)
C24 0.070(4) 0.050(4) 0.070(4) -0.009(3) 0.014(3) 0.011(3)
C25 0.060(3) 0.030(2) 0.030(2) -0.0048(17) -0.004(2) 0.0007(18)
C26 0.060(3) 0.040(2) 0.039(3) -0.0003(19) -0.011(2) -0.005(2)
C27 0.059(3) 0.051(3) 0.062(4) -0.011(3) -0.020(3) 0.003(2)
C28 0.060(3) 0.052(3) 0.071(4) -0.017(3) 0.001(3) -0.014(2)
C29 0.089(5) 0.063(4) 0.042(3) -0.004(3) 0.001(3) -0.028(3)
C30 0.078(4) 0.049(3) 0.032(3) 0.001(2) -0.010(2) -0.014(3)

loop_
_atom_type_symbol
_atom_type_description
_atom_type_scat_dispersion_real
_atom_type_scat_dispersion_imag
_atom_type_scat_source
C C 0.0181 0.0091 'International Tables Vol C Tables 4.2.6.8 and 6.1.1.4'
H H 0.0000 0.0000 'International Tables Vol C Tables 4.2.6.8 and 6.1.1.4'
Au Au -4.4197 7.2980 'International Tables Vol C Tables 4.2.6.8 and 6.1.1.4'
Cl Cl 0.3639 0.7018 'International Tables Vol C Tables 4.2.6.8 and 6.1.1.4'
N N 0.0311 0.0180 'International Tables Vol C Tables 4.2.6.8 and 6.1.1.4'

loop_
_exptl_crystal_face_index_h
_exptl_crystal_face_index_k
_exptl_crystal_face_index_l
_exptl_crystal_face_perp_dist
-10 7 0 0.0333
12 -1 0 0.0289
-1 0 10 0.1459
2 12 0 0.0420
1 0 -10 0.3643
-11 -5 1 0.0500
-10 -5 3 0.0688
-4 -12 1 0.0416
4 -12 0 0.0407
-11 -1 -1 0.0738
6 10 2 0.0558
4 11 -3 0.0942

loop_
_geom_angle_atom_site_label_1
_geom_angle_atom_site_label_2
_geom_angle_atom_site_label_3
_geom_angle
_geom_angle_site_symmetry_1
_geom_angle_site_symmetry_3
C1 Au1 Cl1 180.0 . .
C1 N1 C2 109.9(3) . .
C1 N1 C9 124.1(3) . .
C2 N1 C9 125.6(4) . .
C12 C00J H00A 109.5 . .
C12 C00J H00B 109.5 . .
H00A C00J H00B 109.5 . .
C12 C00J H00C 109.5 . .
H00A C00J H00C 109.5 . .
H00B C00J H00C 109.5 . .
N1 C1 N1 105.2(4) 4_566 .
N1 C1 Au1 127.4(2) 4_566 .
N1 C1 Au1 127.4(2) . .
C2 C2 N1 107.4(2) 4_566 .
C2 C2 C3 110.1(3) 4_566 .
N1 C2 C3 142.4(4) . .
C4 C3 C8 119.3(4) . .
C4 C3 C2 137.5(5) . .
C8 C3 C2 103.2(4) . .
C3 C4 C5 117.7(5) . .
C3 C4 H4 121.1 . .
C5 C4 H4 121.1 . .
C6 C5 C4 122.8(5) . .
C6 C5 H5 118.6 . .
C4 C5 H5 118.6 . .
C5 C6 C7 120.6(5) . .
C5 C6 H6 119.7 . .
C7 C6 H6 119.7 . .
C8 C7 C6 116.1(3) . 4_566
C8 C7 C6 116.1(3) . .
C6 C7 C6 127.7(6) 4_566 .
C7 C8 C3 123.3(2) . 4_566
C7 C8 C3 123.3(2) . .
C3 C8 C3 113.4(5) 4_566 .
C10 C9 C14 122.5(4) . .
C10 C9 N1 118.4(4) . .
C14 C9 N1 119.1(4) . .
C9 C10 C11 117.6(4) . .
C9 C10 C15 122.9(4) . .
C11 C10 C15 119.4(4) . .
C12 C11 C10 121.6(4) . .
C12 C11 H11 119.2 . .
C10 C11 H11 119.2 . .
C11 C12 C13 118.7(5) . .
C11 C12 C00J 121.2(5) . .
C13 C12 C00J 120.2(5) . .
C14 C13 C12 122.5(5) . .
C14 C13 H13 118.8 . .
C12 C13 H13 118.8 . .
C13 C14 C9 117.2(4) . .
C13 C14 C23 121.3(4) . .
C9 C14 C23 121.5(4) . .
C17 C15 C10 111.5(4) . .
C17 C15 C16 113.2(4) . .
C10 C15 C16 110.1(4) . .
C17 C15 H15 107.2 . .
C10 C15 H15 107.2 . .
C16 C15 H15 107.2 . .
C15 C16 H16A 109.5 . .
C15 C16 H16B 109.5 . .
H16A C16 H16B 109.5 . .
C15 C16 H16C 109.5 . .
H16A C16 H16C 109.5 . .
H16B C16 H16C 109.5 . .
C22 C17 C18 117.8(5) . .
C22 C17 C15 123.0(5) . .
C18 C17 C15 119.1(4) . .
C17 C18 C19 121.7(5) . .
C17 C18 H18 119.2 . .
C19 C18 H18 119.2 . .
C20 C19 C18 119.2(5) . .
C20 C19 H19 120.4 . .
C18 C19 H19 120.4 . .
C21 C20 C19 119.9(5) . .
C21 C20 H20 120.1 . .
C19 C20 H20 120.1 . .
C20 C21 C22 120.2(5) . .
C20 C21 H21 119.9 . .
C22 C21 H21 119.9 . .
C17 C22 C21 121.3(5) . .
C17 C22 H22 119.4 . .
C21 C22 H22 119.4 . .
C25 C23 C14 112.3(4) . .
C25 C23 C24 109.2(5) . .
C14 C23 C24 112.0(5) . .
C25 C23 H23 107.7 . .
C14 C23 H23 107.7 . .
C24 C23 H23 107.7 . .
C23 C24 H24A 109.5 . .
C23 C24 H24B 109.5 . .
H24A C24 H24B 109.5 . .
C23 C24 H24C 109.5 . .
H24A C24 H24C 109.5 . .
H24B C24 H24C 109.5 . .
C30 C25 C26 118.0(5) . .
C30 C25 C23 121.1(5) . .
C26 C25 C23 120.8(5) . .
C25 C26 C27 120.6(5) . .
C25 C26 H26 119.7 . .
C27 C26 H26 119.7 . .
C28 C27 C26 120.1(6) . .
C28 C27 H27 119.9 . .
C26 C27 H27 119.9 . .
C27 C28 C29 120.0(6) . .
C27 C28 H28 120.0 . .
C29 C28 H28 120.0 . .
C30 C29 C28 119.4(6) . .
C30 C29 H29 120.3 . .
C28 C29 H29 120.3 . .
C29 C30 C25 121.9(6) . .
C29 C30 H30 119.0 . .
C25 C30 H30 119.0 . .

loop_
_geom_bond_atom_site_label_1
_geom_bond_atom_site_label_2
_geom_bond_distance
_geom_bond_site_symmetry_2
Au1 C1 1.959(5) .
Au1 Cl1 2.2697(12) .
N1 C1 1.375(5) .
N1 C2 1.379(5) .
N1 C9 1.451(5) .
C00J C12 1.513(7) .
C00J H00A 0.9800 .
C00J H00B 0.9800 .
C00J H00C 0.9800 .
C2 C2 1.359(8) 4_566
C2 C3 1.462(6) .
C3 C4 1.375(6) .
C3 C8 1.415(5) .
C4 C5 1.421(7) .
C4 H4 0.9500 .
C5 C6 1.360(8) .
C5 H5 0.9500 .
C6 C7 1.421(6) .
C6 H6 0.9500 .
C7 C8 1.393(6) .
C9 C10 1.390(6) .
C9 C14 1.407(6) .
C10 C11 1.399(6) .
C10 C15 1.528(6) .
C11 C12 1.381(7) .
C11 H11 0.9500 .
C12 C13 1.392(8) .
C13 C14 1.377(7) .
C13 H13 0.9500 .
C14 C23 1.529(8) .
C15 C17 1.522(6) .
C15 C16 1.534(8) .
C15 H15 1.0000 .
C16 H16A 0.9800 .
C16 H16B 0.9800 .
C16 H16C 0.9800 .
C17 C22 1.386(7) .
C17 C18 1.387(7) .
C18 C19 1.393(8) .
C18 H18 0.9500 .
C19 C20 1.389(8) .
C19 H19 0.9500 .
C20 C21 1.376(8) .
C20 H20 0.9500 .
C21 C22 1.387(7) .
C21 H21 0.9500 .
C22 H22 0.9500 .
C23 C25 1.519(8) .
C23 C24 1.542(8) .
C23 H23 1.0000 .
C24 H24A 0.9800 .
C24 H24B 0.9800 .
C24 H24C 0.9800 .
C25 C30 1.379(7) .
C25 C26 1.388(7) .
C26 C27 1.400(8) .
C26 H26 0.9500 .
C27 C28 1.359(9) .
C27 H27 0.9500 .
C28 C29 1.394(10) .
C28 H28 0.9500 .
C29 C30 1.374(10) .
C29 H29 0.9500 .
C30 H30 0.9500 .

loop_
_geom_torsion_atom_site_label_1
_geom_torsion_atom_site_label_2
_geom_torsion_atom_site_label_3
_geom_torsion_atom_site_label_4
_geom_torsion
_geom_torsion_site_symmetry_1
_geom_torsion_site_symmetry_4
C2 N1 C1 N1 0.38(19) . 4_566
C9 N1 C1 N1 174.0(4) . 4_566
C2 N1 C1 Au1 -179.62(19) . .
C9 N1 C1 Au1 -6.0(4) . .
C1 N1 C2 C2 -1.0(5) . 4_566
C9 N1 C2 C2 -174.5(4) . 4_566
C1 N1 C2 C3 -179.6(5) . .
C9 N1 C2 C3 6.9(8) . .
C2 C2 C3 C4 -179.0(5) 4_566 .
N1 C2 C3 C4 -0.5(10) . .
C2 C2 C3 C8 0.5(5) 4_566 .
N1 C2 C3 C8 179.1(5) . .
C8 C3 C4 C5 -0.6(6) . .
C2 C3 C4 C5 178.9(5) . .
C3 C4 C5 C6 1.0(7) . .
C4 C5 C6 C7 -0.3(7) . .
C5 C6 C7 C8 -0.8(5) . .
C5 C6 C7 C6 179.2(5) . 4_566
C6 C7 C8 C3 1.2(3) 4_566 4_566
C6 C7 C8 C3 -178.8(3) . 4_566
C6 C7 C8 C3 -178.8(3) 4_566 .
C6 C7 C8 C3 1.2(3) . .
C4 C3 C8 C7 -0.5(5) . .
C2 C3 C8 C7 179.82(18) . .
C4 C3 C8 C3 179.5(5) . 4_566
C2 C3 C8 C3 -0.18(18) . 4_566
C1 N1 C9 C10 -88.5(5) . .
C2 N1 C9 C10 84.1(5) . .
C1 N1 C9 C14 92.8(5) . .
C2 N1 C9 C14 -94.6(5) . .
C14 C9 C10 C11 -0.7(7) . .
N1 C9 C10 C11 -179.4(4) . .
C14 C9 C10 C15 177.7(4) . .
N1 C9 C10 C15 -1.0(6) . .
C9 C10 C11 C12 0.1(7) . .
C15 C10 C11 C12 -178.3(5) . .
C10 C11 C12 C13 -0.1(8) . .
C10 C11 C12 C00J -179.5(5) . .
C11 C12 C13 C14 0.8(8) . .
C00J C12 C13 C14 -179.9(5) . .
C12 C13 C14 C9 -1.3(7) . .
C12 C13 C14 C23 178.8(5) . .
C10 C9 C14 C13 1.3(7) . .
N1 C9 C14 C13 180.0(4) . .
C10 C9 C14 C23 -178.8(4) . .
N1 C9 C14 C23 -0.2(6) . .
C9 C10 C15 C17 127.0(5) . .
C11 C10 C15 C17 -54.7(6) . .
C9 C10 C15 C16 -106.4(5) . .
C11 C10 C15 C16 71.9(6) . .
C10 C15 C17 C22 88.4(5) . .
C16 C15 C17 C22 -36.5(6) . .
C10 C15 C17 C18 -90.6(5) . .
C16 C15 C17 C18 144.6(5) . .
C22 C17 C18 C19 -1.4(7) . .
C15 C17 C18 C19 177.6(4) . .
C17 C18 C19 C20 0.5(7) . .
C18 C19 C20 C21 0.1(8) . .
C19 C20 C21 C22 0.2(8) . .
C18 C17 C22 C21 1.8(7) . .
C15 C17 C22 C21 -177.2(4) . .
C20 C21 C22 C17 -1.2(8) . .
C13 C14 C23 C25 -104.9(5) . .
C9 C14 C23 C25 75.2(6) . .
C13 C14 C23 C24 18.4(7) . .
C9 C14 C23 C24 -161.4(5) . .
C14 C23 C25 C30 -128.3(5) . .
C24 C23 C25 C30 106.8(6) . .
C14 C23 C25 C26 55.1(6) . .
C24 C23 C25 C26 -69.8(6) . .
C30 C25 C26 C27 0.4(8) . .
C23 C25 C26 C27 177.1(5) . .
C25 C26 C27 C28 0.2(9) . .
C26 C27 C28 C29 -0.1(9) . .
C27 C28 C29 C30 -0.6(10) . .
C28 C29 C30 C25 1.3(10) . .
C26 C25 C30 C29 -1.2(8) . .
C23 C25 C30 C29 -177.8(6) . .
